data_4066592
loop_
_publ_author_name
'Jenter, Jelena'
'Gamer, Michael T.'
'Roesky, Peter W.'

_publ_contact_author
;
      Prof. Dr. Peter Roesky
      Karlsruher Institut f\"ur Technologie (KIT) 
      Engesserstr. 15, Geb. 30.45
      76128 Karlsruhe
      Bundesrepublik Deutschland
;
_publ_section_title
;
 2,5-Bis{N-(2,6-diisopropylphenyl)iminomethyl}pyrrolyl Complexes of the
 Divalent Lanthanides: Synthesis and Structures
;
_journal_issue 19
_journal_name_full Organometallics
_journal_page_first 4410
_journal_paper_doi 10.1021/om100539f
_journal_volume 29
_journal_year 2010
_chemical_formula_moiety 'C42 H62 I N3 O3 Yb'
_chemical_formula_sum 'C42 H62 I N3 O3 Yb'
_chemical_formula_weight 956.89
_chemical_name_systematic
; 
 ? 
;
_space_group_IT_number 14
_symmetry_cell_setting monoclinic
_symmetry_Int_Tables_number 14
_symmetry_space_group_name_Hall '-P 2ybc'
_symmetry_space_group_name_H-M 'P 1 21/c 1'
_atom_sites_solution_hydrogens geom
_atom_sites_solution_primary direct
_atom_sites_solution_secondary difmap
_audit_creation_method SHELXL-97
_cell_angle_alpha 90.00
_cell_angle_beta 103.69(3)
_cell_angle_gamma 90.00
_cell_formula_units_Z 4
_cell_length_a 18.124(4)
_cell_length_b 14.896(3)
_cell_length_c 17.986(4)
_cell_measurement_reflns_used 31934
_cell_measurement_temperature 200(2)
_cell_measurement_theta_max 25.36
_cell_measurement_theta_min 1.79
_cell_volume 4717.8(19)
_computing_cell_refinement 'STOE X-AREA, PLATON (A.L.Spek, 2005)'
_computing_data_collection 'STOE X-AREA'
_computing_data_reduction 'STOE X-RED, PLATON (A.L.Spek, 2005)'
_computing_molecular_graphics 'Diamond 2.1e/3'
_computing_publication_material 'X-STEP32, Microsoft Word'
_computing_structure_refinement 'SHELXL-97 (Sheldrick, 1997)'
_computing_structure_solution 'SHELXS-97 (Sheldrick, 1997)'
_diffrn_ambient_temperature 200(2)
_diffrn_measured_fraction_theta_full 0.975
_diffrn_measured_fraction_theta_max 0.975
_diffrn_measurement_device_type 'STOE IPDS 2'
_diffrn_measurement_method 'area detector'
_diffrn_radiation_monochromator graphite
_diffrn_radiation_source 'fine-focus sealed tube'
_diffrn_radiation_type MoK\a
_diffrn_radiation_wavelength 0.71073
_diffrn_reflns_av_R_equivalents 0.1250
_diffrn_reflns_av_sigmaI/netI 0.0982
_diffrn_reflns_limit_h_max 23
_diffrn_reflns_limit_h_min -22
_diffrn_reflns_limit_k_max 18
_diffrn_reflns_limit_k_min -18
_diffrn_reflns_limit_l_max 22
_diffrn_reflns_limit_l_min -22
_diffrn_reflns_number 36511
_diffrn_reflns_theta_full 27.00
_diffrn_reflns_theta_max 27.00
_diffrn_reflns_theta_min 1.79
_exptl_absorpt_coefficient_mu 2.671
_exptl_absorpt_correction_T_max 0.6102
_exptl_absorpt_correction_T_min 0.4329
_exptl_absorpt_correction_type integration
_exptl_absorpt_process_details 'STOE X-RED & X-SHAPE'
_exptl_crystal_colour green
_exptl_crystal_density_diffrn 1.347
_exptl_crystal_density_method 'not measured'
_exptl_crystal_description prism
_exptl_crystal_F_000 1928
_exptl_crystal_size_max 0.160
_exptl_crystal_size_mid 0.119
_exptl_crystal_size_min 0.039
_refine_diff_density_max 4.920
_refine_diff_density_min -0.850
_refine_diff_density_rms 0.198
_refine_ls_extinction_method none
_refine_ls_goodness_of_fit_ref 1.104
_refine_ls_hydrogen_treatment mixed
_refine_ls_matrix_type full
_refine_ls_number_parameters 429
_refine_ls_number_reflns 10027
_refine_ls_number_restraints 10
_refine_ls_restrained_S_all 1.103
_refine_ls_R_factor_all 0.1972
_refine_ls_R_factor_gt 0.1186
_refine_ls_shift/su_max 0.000
_refine_ls_shift/su_mean 0.000
_refine_ls_structure_factor_coef Fsqd
_refine_ls_weighting_details 'calc w=1/[\s^2^(Fo^2^)+(0.1662P)^2^+12.1716P] where P=(Fo^2^+2Fc^2^)/3'
_refine_ls_weighting_scheme calc
_refine_ls_wR_factor_gt 0.2976
_refine_ls_wR_factor_ref 0.3461
_reflns_number_gt 5286
_reflns_number_total 10027
_reflns_threshold_expression >2sigma(I)
_cod_data_source_file om100539f_si_001.cif
_cod_data_source_block 3
_cod_original_cell_volume 4717.9(16)
_cod_original_sg_symbol_H-M 'P 21/c'
_cod_database_code 4066592

loop_
_symmetry_equiv_pos_as_xyz
'x, y, z'
'-x, y+1/2, -z+1/2'
'-x, -y, -z'
'x, -y-1/2, z-1/2'

loop_
_atom_site_label
_atom_site_type_symbol
_atom_site_fract_x
_atom_site_fract_y
_atom_site_fract_z
_atom_site_U_iso_or_equiv
_atom_site_adp_type
_atom_site_occupancy
_atom_site_symmetry_multiplicity
_atom_site_calc_flag
_atom_site_refinement_flags
_atom_site_disorder_assembly
_atom_site_disorder_group
C1 C -0.3399(11) -0.0342(11) 0.2369(8) 0.073(4) Uani 1 1 d . . .
C2 C -0.4044(11) 0.0031(11) 0.2548(9) 0.080(5) Uani 1 1 d . . .
H2 H -0.4307 -0.0198 0.2905 0.096 Uiso 1 1 calc R . .
C3 C -0.4226(9) 0.0791(12) 0.2110(8) 0.072(4) Uani 1 1 d . . .
H3 H -0.4641 0.1185 0.2099 0.087 Uiso 1 1 calc R . .
C4 C -0.3666(10) 0.0867(12) 0.1676(8) 0.072(4) Uani 1 1 d . . .
C5 C -0.3002(11) -0.1131(12) 0.2646(8) 0.076(4) Uani 1 1 d . . .
H5 H -0.3189 -0.1500 0.2992 0.091 Uiso 1 1 calc R . .
C6 C -0.3585(11) 0.1561(13) 0.1153(9) 0.085(5) Uani 1 1 d . . .
H6 H -0.3932 0.2050 0.1072 0.102 Uiso 1 1 calc R . .
C7 C -0.2028(13) -0.2217(11) 0.2766(11) 0.089(6) Uani 1 1 d . . .
C8 C -0.1454(10) -0.2181(12) 0.3466(10) 0.078(4) Uani 1 1 d . . .
C9 C -0.1130(12) -0.2970(13) 0.3725(11) 0.091(6) Uani 1 1 d . . .
H9 H -0.0750 -0.2970 0.4190 0.110 Uiso 1 1 calc R . .
C10 C -0.1321(14) -0.3797(13) 0.3345(14) 0.102(7) Uani 1 1 d . . .
H10 H -0.1079 -0.4335 0.3557 0.122 Uiso 1 1 calc R . .
C11 C -0.1866(15) -0.3817(12) 0.2660(11) 0.098(6) Uani 1 1 d . . .
H11 H -0.1984 -0.4361 0.2383 0.118 Uiso 1 1 calc R . .
C12 C -0.2226(14) -0.3042(13) 0.2392(9) 0.098(6) Uani 1 1 d . B .
C13 C -0.3031(11) 0.2299(13) 0.0277(9) 0.079(5) Uani 1 1 d . . .
C14 C -0.3403(13) 0.2211(17) -0.0506(11) 0.101(6) Uani 1 1 d . . .
C15 C -0.3372(15) 0.2987(19) -0.0970(12) 0.117(8) Uani 1 1 d . . .
H15 H -0.3653 0.2998 -0.1489 0.140 Uiso 1 1 calc R . .
C16 C -0.2936(17) 0.372(2) -0.0665(16) 0.136(10) Uani 1 1 d . . .
H16 H -0.2891 0.4210 -0.0989 0.163 Uiso 1 1 calc R . .
C17 C -0.2550(15) 0.3762(15) 0.0127(13) 0.109(7) Uani 1 1 d . . .
H17 H -0.2268 0.4281 0.0328 0.130 Uiso 1 1 calc R . .
C18 C -0.2593(12) 0.3042(14) 0.0592(11) 0.093(6) Uani 1 1 d . . .
C19 C -0.1231(12) -0.1303(13) 0.3855(12) 0.095(6) Uani 1 1 d . . .
H19 H -0.1368 -0.0813 0.3466 0.114 Uiso 1 1 calc R . .
C20 C -0.0378(14) -0.1237(19) 0.4228(19) 0.147(11) Uani 1 1 d . . .
H20A H -0.0247 -0.1664 0.4653 0.220 Uiso 1 1 calc R . .
H20B H -0.0256 -0.0627 0.4420 0.220 Uiso 1 1 calc R . .
H20C H -0.0087 -0.1379 0.3847 0.220 Uiso 1 1 calc R . .
C21 C -0.1660(15) -0.1137(16) 0.4494(13) 0.118(7) Uani 1 1 d . . .
H21A H -0.2187 -0.1338 0.4318 0.177 Uiso 1 1 calc R . .
H21B H -0.1650 -0.0495 0.4614 0.177 Uiso 1 1 calc R . .
H21C H -0.1412 -0.1474 0.4953 0.177 Uiso 1 1 calc R . .
C22 C -0.285(2) -0.3052(16) 0.1663(12) 0.125(9) Uani 1 1 d . . .
H22 H -0.2899 -0.2425 0.1458 0.150 Uiso 1 1 calc R A 1
C23 C -0.358(2) -0.330(2) 0.1798(17) 0.153(12) Uani 1 1 d . B .
H23A H -0.3950 -0.3384 0.1307 0.229 Uiso 1 1 calc R . .
H23B H -0.3763 -0.2815 0.2084 0.229 Uiso 1 1 calc R . .
H23C H -0.3535 -0.3854 0.2095 0.229 Uiso 1 1 calc R . .
C24A C -0.250(2) -0.366(2) 0.107(2) 0.078(10) Uiso 0.50 1 d P B 1
H24A H -0.2471 -0.4288 0.1236 0.117 Uiso 0.50 1 calc PR B 1
H24B H -0.1984 -0.3444 0.1078 0.117 Uiso 0.50 1 calc PR B 1
H24C H -0.2819 -0.3606 0.0556 0.117 Uiso 0.50 1 calc PR B 1
C24B C -0.294(3) -0.364(3) 0.102(2) 0.095(12) Uiso 0.50 1 d P B 2
H24D H -0.2892 -0.4265 0.1199 0.142 Uiso 0.50 1 calc PR B 2
H24E H -0.2546 -0.3513 0.0744 0.142 Uiso 0.50 1 calc PR B 2
H24F H -0.3442 -0.3551 0.0678 0.142 Uiso 0.50 1 calc PR B 2
C25 C -0.2176(12) 0.3121(15) 0.1423(11) 0.097(6) Uani 1 1 d . . .
H25 H -0.2056 0.2490 0.1600 0.116 Uiso 1 1 calc R . .
C26 C -0.2630(16) 0.3482(17) 0.1927(12) 0.121(8) Uani 1 1 d . . .
H26A H -0.2321 0.3900 0.2293 0.182 Uiso 1 1 calc R . .
H26B H -0.2801 0.2988 0.2205 0.182 Uiso 1 1 calc R . .
H26C H -0.3072 0.3799 0.1620 0.182 Uiso 1 1 calc R . .
C27 C -0.1446(15) 0.357(2) 0.1563(17) 0.140(10) Uani 1 1 d . . .
H27A H -0.1506 0.4156 0.1304 0.209 Uiso 1 1 calc R . .
H27B H -0.1087 0.3204 0.1365 0.209 Uiso 1 1 calc R . .
H27C H -0.1251 0.3663 0.2114 0.209 Uiso 1 1 calc R . .
C28 C -0.3844(15) 0.1405(18) -0.0800(10) 0.110(7) Uani 1 1 d . . .
H28 H -0.3626 0.0898 -0.0453 0.132 Uiso 1 1 calc R . .
C29 C -0.4638(18) 0.148(2) -0.0780(16) 0.153(11) Uani 1 1 d . . .
H29A H -0.4684 0.1449 -0.0248 0.229 Uiso 1 1 calc R . .
H29B H -0.4928 0.0992 -0.1076 0.229 Uiso 1 1 calc R . .
H29C H -0.4838 0.2059 -0.1001 0.229 Uiso 1 1 calc R . .
C30 C -0.3782(17) 0.114(2) -0.1630(11) 0.141(10) Uani 1 1 d . . .
H30A H -0.4091 0.0601 -0.1797 0.212 Uiso 1 1 calc R . .
H30B H -0.3251 0.1008 -0.1626 0.212 Uiso 1 1 calc R . .
H30C H -0.3965 0.1632 -0.1983 0.212 Uiso 1 1 calc R . .
O1 O -0.2848(7) -0.0945(8) 0.0336(6) 0.084(3) Uani 1 1 d D . .
C31 C -0.3635(12) -0.0984(14) 0.0192(10) 0.095(6) Uani 1 1 d D . .
H31A H -0.3858 -0.0379 0.0207 0.114 Uiso 1 1 calc R . .
H31B H -0.3802 -0.1377 0.0565 0.114 Uiso 1 1 calc R . .
C32 C -0.3837(17) -0.136(3) -0.0567(14) 0.177(14) Uani 1 1 d D . .
H32A H -0.4204 -0.1853 -0.0575 0.212 Uiso 1 1 calc R . .
H32B H -0.4094 -0.0890 -0.0927 0.212 Uiso 1 1 calc R . .
C33 C -0.3253(16) -0.167(3) -0.0808(16) 0.200(19) Uani 1 1 d D . .
H33A H -0.3178 -0.1318 -0.1252 0.240 Uiso 1 1 calc R . .
H33B H -0.3330 -0.2307 -0.0958 0.240 Uiso 1 1 calc R . .
C34 C -0.2625(13) -0.1570(15) -0.0180(12) 0.115(8) Uani 1 1 d D . .
H34A H -0.2181 -0.1338 -0.0352 0.138 Uiso 1 1 calc R . .
H34B H -0.2487 -0.2155 0.0076 0.138 Uiso 1 1 calc R . .
O2 O -0.1530(8) 0.0636(10) 0.0471(7) 0.101(4) Uani 1 1 d D . .
C35 C -0.0877(17) 0.115(2) 0.0606(16) 0.172(12) Uiso 1 1 d D . .
H35A H -0.0415 0.0773 0.0680 0.207 Uiso 1 1 calc R . .
H35B H -0.0837 0.1550 0.1054 0.207 Uiso 1 1 calc R . .
C36 C -0.1015(17) 0.1641(18) -0.0096(14) 0.132(9) Uiso 1 1 d D . .
H36A H -0.1247 0.2226 -0.0021 0.159 Uiso 1 1 calc R . .
H36B H -0.0522 0.1765 -0.0223 0.159 Uiso 1 1 calc R . .
C37 C -0.1450(15) 0.1235(18) -0.0664(16) 0.163(14) Uani 1 1 d D . .
H37A H -0.1157 0.1025 -0.1030 0.195 Uiso 1 1 calc R . .
H37B H -0.1859 0.1640 -0.0935 0.195 Uiso 1 1 calc R . .
C38 C -0.1757(19) 0.0503(19) -0.0344(11) 0.150(12) Uani 1 1 d D . .
H38A H -0.1553 -0.0070 -0.0490 0.180 Uiso 1 1 calc R . .
H38B H -0.2317 0.0495 -0.0521 0.180 Uiso 1 1 calc R . .
O3 O -0.1315(9) 0.0808(11) 0.2390(8) 0.113(5) Uani 1 1 d . . .
C39 C -0.1569(14) 0.1231(17) 0.2990(14) 0.113(7) Uiso 1 1 d . . .
H39A H -0.1939 0.0848 0.3169 0.135 Uiso 1 1 calc R . .
H39B H -0.1810 0.1816 0.2821 0.135 Uiso 1 1 calc R . .
C40 C -0.0839(16) 0.136(2) 0.3629(17) 0.135(9) Uiso 1 1 d . . .
H40A H -0.0759 0.2010 0.3737 0.162 Uiso 1 1 calc R . .
H40B H -0.0905 0.1065 0.4102 0.162 Uiso 1 1 calc R . .
C41 C -0.019(2) 0.100(2) 0.3427(19) 0.158(11) Uiso 1 1 d . . .
H41A H -0.0074 0.0382 0.3621 0.189 Uiso 1 1 calc R . .
H41B H 0.0265 0.1386 0.3598 0.189 Uiso 1 1 calc R . .
C42 C -0.050(2) 0.103(3) 0.256(2) 0.171(12) Uiso 1 1 d . . .
H42A H -0.0424 0.1632 0.2365 0.205 Uiso 1 1 calc R . .
H42B H -0.0226 0.0586 0.2314 0.205 Uiso 1 1 calc R . .
N1 N -0.2399(9) -0.1369(8) 0.2448(7) 0.069(3) Uani 1 1 d . . .
N2 N -0.3156(8) 0.0185(9) 0.1838(7) 0.068(3) Uani 1 1 d . . .
N3 N -0.3052(8) 0.1543(9) 0.0787(7) 0.069(3) Uani 1 1 d . . .
I I -0.06912(11) -0.14740(13) 0.14589(11) 0.1283(7) Uani 1 1 d . . .
Yb Yb -0.20368(5) -0.01757(5) 0.14178(4) 0.0760(3) Uani 1 1 d . . .

loop_
_atom_site_aniso_label
_atom_site_aniso_U_11
_atom_site_aniso_U_22
_atom_site_aniso_U_33
_atom_site_aniso_U_23
_atom_site_aniso_U_13
_atom_site_aniso_U_12
C1 0.098(12) 0.071(11) 0.058(8) -0.007(7) 0.036(8) -0.009(9)
C2 0.101(13) 0.082(12) 0.067(9) 0.003(8) 0.042(9) 0.002(9)
C3 0.073(10) 0.093(12) 0.058(8) -0.002(8) 0.030(7) 0.012(9)
C4 0.076(11) 0.096(12) 0.047(7) -0.012(7) 0.019(7) -0.008(9)
C5 0.102(13) 0.081(11) 0.052(8) 0.010(7) 0.034(8) 0.006(10)
C6 0.099(14) 0.096(13) 0.068(10) -0.008(9) 0.039(9) -0.006(10)
C7 0.135(17) 0.060(10) 0.086(11) 0.017(9) 0.052(12) 0.004(10)
C8 0.084(12) 0.079(12) 0.073(10) 0.006(8) 0.022(9) -0.001(9)
C9 0.107(15) 0.088(14) 0.091(12) 0.035(10) 0.046(11) 0.026(11)
C10 0.133(18) 0.057(11) 0.129(18) 0.012(11) 0.059(15) 0.025(11)
C11 0.16(2) 0.056(10) 0.081(12) 0.003(9) 0.040(13) 0.015(12)
C12 0.17(2) 0.082(13) 0.050(8) 0.005(8) 0.044(10) -0.013(13)
C13 0.101(13) 0.080(12) 0.068(9) 0.013(8) 0.042(9) 0.020(10)
C14 0.099(15) 0.140(19) 0.073(11) 0.020(12) 0.035(10) 0.000(14)
C15 0.13(2) 0.15(2) 0.070(11) 0.040(13) 0.027(12) -0.015(17)
C16 0.13(2) 0.17(3) 0.12(2) 0.053(18) 0.051(17) -0.015(19)
C17 0.14(2) 0.101(15) 0.096(14) 0.018(11) 0.053(14) 0.000(14)
C18 0.104(15) 0.092(14) 0.089(12) 0.027(11) 0.039(11) 0.025(12)
C19 0.090(14) 0.076(12) 0.110(14) 0.019(10) 0.009(11) 0.011(10)
C20 0.094(18) 0.14(2) 0.18(3) 0.03(2) -0.009(18) 0.015(16)
C21 0.14(2) 0.109(17) 0.110(16) -0.023(13) 0.041(15) -0.002(15)
C22 0.21(3) 0.090(15) 0.071(12) 0.002(10) 0.023(16) -0.013(18)
C23 0.18(3) 0.14(2) 0.11(2) -0.017(17) -0.02(2) -0.01(2)
C25 0.102(16) 0.101(14) 0.094(13) -0.019(11) 0.036(11) -0.025(12)
C26 0.16(2) 0.135(19) 0.072(12) -0.017(12) 0.034(13) -0.017(16)
C27 0.13(2) 0.15(2) 0.14(2) -0.022(18) 0.029(17) -0.038(18)
C28 0.119(18) 0.16(2) 0.051(9) -0.005(11) 0.024(10) -0.018(16)
C29 0.15(3) 0.20(3) 0.12(2) -0.044(19) 0.036(18) -0.03(2)
C30 0.17(2) 0.21(3) 0.054(10) -0.017(14) 0.034(13) -0.03(2)
O1 0.086(9) 0.111(9) 0.058(6) -0.013(6) 0.021(6) -0.005(7)
C31 0.117(18) 0.088(13) 0.085(12) -0.012(10) 0.030(11) 0.002(12)
C32 0.19(3) 0.24(4) 0.087(17) -0.05(2) 0.007(19) 0.01(3)
C33 0.16(3) 0.34(5) 0.12(2) -0.12(3) 0.05(2) 0.00(3)
C34 0.14(2) 0.114(16) 0.109(16) -0.064(13) 0.068(15) -0.027(14)
O2 0.092(9) 0.131(11) 0.087(8) 0.014(8) 0.037(7) -0.015(8)
C37 0.094(18) 0.11(2) 0.27(4) 0.03(2) 0.03(2) -0.039(15)
C38 0.22(3) 0.14(2) 0.097(16) 0.007(15) 0.061(19) -0.07(2)
O3 0.118(12) 0.145(13) 0.077(8) -0.018(8) 0.022(8) -0.019(10)
N1 0.101(10) 0.055(7) 0.056(6) -0.001(5) 0.027(7) -0.014(7)
N2 0.076(8) 0.074(8) 0.060(6) 0.004(6) 0.027(6) 0.012(7)
N3 0.079(9) 0.079(9) 0.056(6) 0.008(6) 0.032(6) 0.000(7)
I 0.1274(14) 0.1348(14) 0.1381(14) 0.0275(10) 0.0624(11) 0.0337(11)
Yb 0.0913(6) 0.0837(5) 0.0597(4) -0.0109(4) 0.0313(3) -0.0122(4)

loop_
_atom_type_symbol
_atom_type_description
_atom_type_scat_dispersion_real
_atom_type_scat_dispersion_imag
_atom_type_scat_source
C C 0.0033 0.0016 'International Tables Vol C Tables 4.2.6.8 and 6.1.1.4'
H H 0.0000 0.0000 'International Tables Vol C Tables 4.2.6.8 and 6.1.1.4'
N N 0.0061 0.0033 'International Tables Vol C Tables 4.2.6.8 and 6.1.1.4'
O O 0.0106 0.0060 'International Tables Vol C Tables 4.2.6.8 and 6.1.1.4'
I I -0.4742 1.8119 'International Tables Vol C Tables 4.2.6.8 and 6.1.1.4'
Yb Yb -0.3850 5.5486 'International Tables Vol C Tables 4.2.6.8 and 6.1.1.4'

loop_
_geom_angle_atom_site_label_1
_geom_angle_atom_site_label_2
_geom_angle_atom_site_label_3
_geom_angle
N2 C1 C2 110.7(15)
N2 C1 C5 119.9(15)
C2 C1 C5 129.4(15)
C3 C2 C1 107.2(14)
C2 C3 C4 105.9(15)
N2 C4 C3 111.1(14)
N2 C4 C6 120.7(15)
C3 C4 C6 128.1(17)
N1 C5 C1 122.2(15)
N3 C6 C4 121.8(18)
C12 C7 C8 120.2(17)
C12 C7 N1 121.3(18)
C8 C7 N1 118.5(16)
C9 C8 C7 116.0(18)
C9 C8 C19 123.7(17)
C7 C8 C19 120.3(16)
C8 C9 C10 124(2)
C11 C10 C9 119.4(18)
C12 C11 C10 118.6(18)
C11 C12 C7 122(2)
C11 C12 C22 119.7(19)
C7 C12 C22 118.4(19)
C18 C13 C14 124.5(17)
C18 C13 N3 116.8(15)
C14 C13 N3 118.5(18)
C13 C14 C15 115(2)
C13 C14 C28 121.6(18)
C15 C14 C28 123(2)
C16 C15 C14 120(2)
C15 C16 C17 122(2)
C18 C17 C16 119(2)
C17 C18 C13 119(2)
C17 C18 C25 117(2)
C13 C18 C25 124.4(16)
C8 C19 C20 113.2(19)
C8 C19 C21 111.0(17)
C20 C19 C21 107(2)
C24B C22 C23 93(3)
C24B C22 C12 129(3)
C23 C22 C12 113(2)
C24B C22 C24A 29(2)
C23 C22 C24A 119(3)
C12 C22 C24A 104(3)
C27 C25 C26 110(2)
C27 C25 C18 115(2)
C26 C25 C18 114.7(19)
C29 C28 C14 113(2)
C29 C28 C30 110(2)
C14 C28 C30 113(2)
C31 O1 C34 106.6(13)
C31 O1 Yb 124.6(9)
C34 O1 Yb 127.8(11)
O1 C31 C32 102.2(17)
C33 C32 C31 114(2)
C32 C33 C34 105.0(19)
C33 C34 O1 106.7(18)
C35 O2 C38 106.3(16)
C35 O2 Yb 126.9(14)
C38 O2 Yb 125.4(12)
O2 C35 C36 100(2)
C37 C36 C35 114(2)
C36 C37 C38 106(2)
C37 C38 O2 105.3(18)
C39 O3 C42 103(2)
C39 O3 Yb 127.1(14)
C42 O3 Yb 129.2(18)
O3 C39 C40 104(2)
C41 C40 C39 112(3)
C40 C41 C42 97(3)
O3 C42 C41 109(3)
C5 N1 C7 118.0(13)
C5 N1 Yb 111.4(10)
C7 N1 Yb 130.6(11)
C4 N2 C1 105.0(13)
C4 N2 Yb 133.4(10)
C1 N2 Yb 121.5(11)
C6 N3 C13 116.0(15)
N2 Yb O3 89.4(5)
N2 Yb O1 87.8(4)
O3 Yb O1 170.8(5)
N2 Yb O2 126.7(5)
O3 Yb O2 88.6(5)
O1 Yb O2 86.1(4)
N2 Yb N1 65.0(4)
O3 Yb N1 94.5(4)
O1 Yb N1 92.2(4)
O2 Yb N1 168.0(5)
N2 Yb I 148.8(3)
O3 Yb I 94.2(4)
O1 Yb I 92.8(3)
O2 Yb I 84.4(4)
N1 Yb I 83.9(3)

loop_
_geom_bond_atom_site_label_1
_geom_bond_atom_site_label_2
_geom_bond_distance
C1 N2 1.386(19)
C1 C2 1.40(2)
C1 C5 1.41(2)
C2 C3 1.37(2)
C3 C4 1.42(2)
C4 N2 1.36(2)
C4 C6 1.43(2)
C5 N1 1.28(2)
C6 N3 1.29(2)
C7 C12 1.41(3)
C7 C8 1.43(3)
C7 N1 1.48(2)
C8 C9 1.35(2)
C8 C19 1.49(3)
C9 C10 1.41(3)
C10 C11 1.38(3)
C11 C12 1.36(3)
C12 C22 1.52(3)
C13 C18 1.40(3)
C13 C14 1.42(3)
C13 N3 1.46(2)
C14 C15 1.43(3)
C14 C28 1.47(3)
C15 C16 1.38(4)
C16 C17 1.43(3)
C17 C18 1.37(3)
C18 C25 1.51(3)
C19 C20 1.53(3)
C19 C21 1.55(3)
C22 C24B 1.43(5)
C22 C23 1.45(4)
C22 C24A 1.63(5)
C25 C27 1.45(3)
C25 C26 1.46(3)
C28 C29 1.45(4)
C28 C30 1.58(3)
O1 C31 1.39(2)
O1 C34 1.438(17)
O1 Yb 2.431(11)
C31 C32 1.44(2)
C32 C33 1.32(3)
C33 C34 1.41(3)
O2 C35 1.38(2)
O2 C38 1.441(19)
O2 Yb 2.439(12)
C35 C36 1.43(3)
C36 C37 1.28(3)
C37 C38 1.41(3)
O3 C39 1.42(3)
O3 C42 1.47(4)
O3 Yb 2.415(14)
C39 C40 1.55(3)
C40 C41 1.42(4)
C41 C42 1.52(4)
N1 Yb 2.757(12)
N2 Yb 2.387(13)
I Yb 3.0996(19)

loop_
_geom_torsion_atom_site_label_1
_geom_torsion_atom_site_label_2
_geom_torsion_atom_site_label_3
_geom_torsion_atom_site_label_4
_geom_torsion
N2 C1 C2 C3 2(2)
C5 C1 C2 C3 -178.3(17)
C1 C2 C3 C4 -0.9(19)
C2 C3 C4 N2 -0.2(19)
C2 C3 C4 C6 -177.5(16)
N2 C1 C5 N1 3(3)
C2 C1 C5 N1 -177.3(17)
N2 C4 C6 N3 4(2)
C3 C4 C6 N3 -179.2(16)
C12 C7 C8 C9 0(3)
N1 C7 C8 C9 -179.3(16)
C12 C7 C8 C19 178.6(18)
N1 C7 C8 C19 -1(3)
C7 C8 C9 C10 1(3)
C19 C8 C9 C10 -177.7(19)
C8 C9 C10 C11 1(3)
C9 C10 C11 C12 -3(3)
C10 C11 C12 C7 4(3)
C10 C11 C12 C22 -177(2)
C8 C7 C12 C11 -3(3)
N1 C7 C12 C11 177.0(18)
C8 C7 C12 C22 178(2)
N1 C7 C12 C22 -2(3)
C18 C13 C14 C15 -6(3)
N3 C13 C14 C15 178.7(18)
C18 C13 C14 C28 179(2)
N3 C13 C14 C28 4(3)
C13 C14 C15 C16 6(3)
C28 C14 C15 C16 -179(2)
C14 C15 C16 C17 -5(4)
C15 C16 C17 C18 2(4)
C16 C17 C18 C13 -2(3)
C16 C17 C18 C25 -180(2)
C14 C13 C18 C17 4(3)
N3 C13 C18 C17 179.1(17)
C14 C13 C18 C25 -178.0(19)
N3 C13 C18 C25 -3(3)
C9 C8 C19 C20 35(3)
C7 C8 C19 C20 -143(2)
C9 C8 C19 C21 -85(2)
C7 C8 C19 C21 96(2)
C11 C12 C22 C24B -29(4)
C7 C12 C22 C24B 150(3)
C11 C12 C22 C23 84(3)
C7 C12 C22 C23 -97(3)
C11 C12 C22 C24A -46(3)
C7 C12 C22 C24A 133(2)
C17 C18 C25 C27 -38(3)
C13 C18 C25 C27 143(2)
C17 C18 C25 C26 92(2)
C13 C18 C25 C26 -87(3)
C13 C14 C28 C29 91(3)
C15 C14 C28 C29 -84(3)
C13 C14 C28 C30 -144(2)
C15 C14 C28 C30 41(3)
C34 O1 C31 C32 -21(3)
Yb O1 C31 C32 169.8(19)
O1 C31 C32 C33 11(4)
C31 C32 C33 C34 4(5)
C32 C33 C34 O1 -17(4)
C31 O1 C34 C33 25(3)
Yb O1 C34 C33 -166(2)
C38 O2 C35 C36 30(3)
Yb O2 C35 C36 -163.4(16)
O2 C35 C36 C37 -26(4)
C35 C36 C37 C38 11(4)
C36 C37 C38 O2 9(4)
C35 O2 C38 C37 -25(3)
Yb O2 C38 C37 167.3(18)
C42 O3 C39 C40 -21(3)
Yb O3 C39 C40 152.7(16)
O3 C39 C40 C41 -2(3)
C39 C40 C41 C42 23(3)
C39 O3 C42 C41 38(3)
Yb O3 C42 C41 -136(2)
C40 C41 C42 O3 -37(3)
C1 C5 N1 C7 -179.4(16)
C1 C5 N1 Yb -1(2)
C12 C7 N1 C5 90(2)
C8 C7 N1 C5 -91(2)
C12 C7 N1 Yb -88(2)
C8 C7 N1 Yb 91.5(17)
C3 C4 N2 C1 1.1(17)
C6 C4 N2 C1 178.7(14)
C3 C4 N2 Yb -177.6(11)
C6 C4 N2 Yb 0(2)
C2 C1 N2 C4 -1.7(18)
C5 C1 N2 C4 178.2(15)
C2 C1 N2 Yb 177.2(11)
C5 C1 N2 Yb -3(2)
C4 C6 N3 C13 -179.4(16)
C18 C13 N3 C6 90(2)
C14 C13 N3 C6 -95(2)
C4 N2 Yb O3 84.7(14)
C1 N2 Yb O3 -93.8(12)
C4 N2 Yb O1 -86.5(14)
C1 N2 Yb O1 95.0(12)
C4 N2 Yb O2 -3.0(16)
C1 N2 Yb O2 178.4(11)
C4 N2 Yb N1 -180.0(15)
C1 N2 Yb N1 1.5(11)
C4 N2 Yb I -178.2(10)
C1 N2 Yb I 3.3(16)
C39 O3 Yb N2 8.8(17)
C42 O3 Yb N2 -179(2)
C39 O3 Yb O1 81(3)
C42 O3 Yb O1 -107(3)
C39 O3 Yb O2 135.6(17)
C42 O3 Yb O2 -52(2)
C39 O3 Yb N1 -56.0(17)
C42 O3 Yb N1 116(2)
C39 O3 Yb I -140.2(17)
C42 O3 Yb I 32(2)
C31 O1 Yb N2 2.1(14)
C34 O1 Yb N2 -165.0(16)
C31 O1 Yb O3 -70(3)
C34 O1 Yb O3 123(3)
C31 O1 Yb O2 -125.0(14)
C34 O1 Yb O2 67.9(16)
C31 O1 Yb N1 66.9(14)
C34 O1 Yb N1 -100.2(16)
C31 O1 Yb I 150.9(14)
C34 O1 Yb I -16.3(16)
C35 O2 Yb N2 110(2)
C38 O2 Yb N2 -85(2)
C35 O2 Yb O3 22(2)
C38 O2 Yb O3 -174(2)
C35 O2 Yb O1 -166(2)
C38 O2 Yb O1 -1(2)
C35 O2 Yb N1 -84(3)
C38 O2 Yb N1 81(3)
C35 O2 Yb I -73(2)
C38 O2 Yb I 92(2)
C5 N1 Yb N2 -0.1(11)
C7 N1 Yb N2 177.7(15)
C5 N1 Yb O3 87.1(12)
C7 N1 Yb O3 -95.1(14)
C5 N1 Yb O1 -86.6(11)
C7 N1 Yb O1 91.2(14)
C5 N1 Yb O2 -168.2(19)
C7 N1 Yb O2 10(3)
C5 N1 Yb I -179.1(11)
C7 N1 Yb I -1.4(14)
